data_1536138
loop_
_publ_author_name
'Nozik, Yu.Z.'
'Kuznetsov, L.M.'

_publ_section_title
;
 Neutron diffraction study of synthetic soddyite by the full-profile
 analysis technique
;
_journal_name_full Kristallografiya
_journal_page_first 1563
_journal_page_last 1564
_journal_volume 35
_journal_year 1990
_chemical_formula_sum 'H4 O10 Si U2'
_chemical_name_systematic '(U O2)2 (Si O4) (H2 O)2'
_space_group_IT_number 70
_symmetry_space_group_name_Hall '-F 2uv 2vw'
_symmetry_space_group_name_H-M 'F d d d :2'
_cell_angle_alpha 90
_cell_angle_beta 90
_cell_angle_gamma 90
_cell_formula_units_Z 8
_cell_length_a 8.297
_cell_length_b 11.219
_cell_length_c 18.661
_cell_volume 1737.041
_citation_journal_id_ASTM KRISAJ
_cod_data_source_file Nozik_KRISAJ_1990_1064.cif
_cod_data_source_block H4O10Si1U2
_cod_original_formula_sum 'H4 O10 Si1 U2'
_cod_database_code 1536138

loop_
_symmetry_equiv_pos_as_xyz
x,y,z
-x+1/4,-y+1/4,z
x,-y+1/4,-z+1/4
-x+1/4,y,-z+1/4
-x,-y,-z
x-1/4,y-1/4,-z
-x,y-1/4,z-1/4
x-1/4,-y,z-1/4
x,y+1/2,z+1/2
-x+1/4,-y+3/4,z+1/2
x,-y+3/4,-z+3/4
-x+1/4,y+1/2,-z+3/4
-x,-y+1/2,-z+1/2
x-1/4,y+1/4,-z+1/2
-x,y+1/4,z+1/4
x-1/4,-y+1/2,z+1/4
x+1/2,y,z+1/2
-x+3/4,-y+1/4,z+1/2
x+1/2,-y+1/4,-z+3/4
-x+3/4,y,-z+3/4
-x+1/2,-y,-z+1/2
x+1/4,y-1/4,-z+1/2
-x+1/2,y-1/4,z+1/4
x+1/4,-y,z+1/4
x+1/2,y+1/2,z
-x+3/4,-y+3/4,z
x+1/2,-y+3/4,-z+1/4
-x+3/4,y+1/2,-z+1/4
-x+1/2,-y+1/2,-z
x+1/4,y+1/4,-z
-x+1/2,y+1/4,z-1/4
x+1/4,-y+1/2,z-1/4

loop_
_atom_site_label
_atom_site_type_symbol
_atom_site_fract_x
_atom_site_fract_y
_atom_site_fract_z
_atom_site_occupancy
_atom_site_U_iso_or_equiv
O2 O-2 0.022 0.045 0.063 1 0.0
O3 O-2 0.875 0.875 0.167 1 0.0
U1 U+6 0.875 0.875 0.045 1 0.0
O1 O-2 0.706 0.955 0.046 1 0.0
Si1 Si+4 0.875 0.875 0.875 1 0.0
